data_4304653
loop_
_publ_author_name
'Jing-Xiang Zhang'
'Jun He'
'Ye-Gao Yin'
'Mei-Hong Hu'
'Dan Li'
'Xiao-Chun Huang'

_publ_contact_author_address
;
Department of Chemistry
Shantou University
Shantou
Guangdong 515063
People's Republic of China
;
_publ_contact_author_email ygyin@stu.edu.cn
_publ_contact_author_fax '+86 754 2902767'
_publ_contact_author_name
;
Prof. Ye-Gao Yin
;
_publ_contact_author_phone '+86 754 2903699'
_publ_section_title
;
Novel Thermochromism Relating to Supramolecular Cuprophilic Interaction:
Design, Synthesis, and Luminescence of Copper(I) Pyrazolate Trimer and
Polymer
;
_journal_name_full 'Inorganic Chemistry'
_journal_page_first 3471
_journal_page_last 3473
_journal_paper_doi 10.1021/ic702189f
_journal_volume 47
_journal_year 2008
_chemical_formula_sum 'C33 H30 Cu6 N12'
_chemical_formula_weight 975.99
_chemical_name_systematic
; 
 ? 
;
_space_group_IT_number 15
_symmetry_cell_setting monoclinic
_symmetry_space_group_name_Hall '-C 2yc'
_symmetry_space_group_name_H-M 'C 1 2/c 1'
_atom_sites_solution_hydrogens geom
_atom_sites_solution_primary direct
_atom_sites_solution_secondary difmap
_audit_creation_method SHELXL-97
_cell_angle_alpha 90.00
_cell_angle_beta 106.176(2)
_cell_angle_gamma 90.00
_cell_formula_units_Z 4
_cell_length_a 24.561(4)
_cell_length_b 20.118(3)
_cell_length_c 8.0845(12)
_cell_measurement_temperature 298(2)
_cell_volume 3836.6(10)
_computing_cell_refinement 'SAINT-PLUS, Ver. 6.0, 1997'
_computing_data_collection 'SMART, 1998.'
_computing_data_reduction 'SAINT-PLUS, Ver. 6.0, 1997'
_computing_molecular_graphics 'XP, Ver. 6.10, Bruker AXS Inc., 2000.'
_computing_publication_material 'SHELXTL-Bruker AXS Inc., 1998.'
_computing_structure_refinement 'SHELXL-97 (Sheldrick, 1997)'
_computing_structure_solution 'SHELXS-97 (Sheldrick, 1990)'
_diffrn_ambient_temperature 298(2)
_diffrn_measured_fraction_theta_full 0.998
_diffrn_measured_fraction_theta_max 0.998
_diffrn_radiation_monochromator graphite
_diffrn_radiation_source 'fine-focus sealed tube'
_diffrn_radiation_type MoK\a
_diffrn_radiation_wavelength 0.71073
_diffrn_reflns_av_R_equivalents 0.0327
_diffrn_reflns_av_sigmaI/netI 0.0395
_diffrn_reflns_limit_h_max 17
_diffrn_reflns_limit_h_min -29
_diffrn_reflns_limit_k_max 23
_diffrn_reflns_limit_k_min -22
_diffrn_reflns_limit_l_max 9
_diffrn_reflns_limit_l_min -9
_diffrn_reflns_number 9980
_diffrn_reflns_theta_full 25.00
_diffrn_reflns_theta_max 25.00
_diffrn_reflns_theta_min 1.33
_exptl_absorpt_coefficient_mu 3.306
_exptl_absorpt_correction_T_max 0.552
_exptl_absorpt_correction_T_min 0.457
_exptl_absorpt_correction_type multi-scan
_exptl_absorpt_process_details 'SADABS (Bruker, 2002)'
_exptl_crystal_colour yellow
_exptl_crystal_density_diffrn 1.690
_exptl_crystal_density_method 'not measured'
_exptl_crystal_description Block
_exptl_crystal_F_000 1944
_exptl_crystal_size_max 0.25
_exptl_crystal_size_mid 0.2
_exptl_crystal_size_min 0.18
_refine_diff_density_max 0.778
_refine_diff_density_min -0.527
_refine_diff_density_rms 0.165
_refine_ls_extinction_method none
_refine_ls_goodness_of_fit_ref 1.171
_refine_ls_hydrogen_treatment constr
_refine_ls_matrix_type full
_refine_ls_number_parameters 236
_refine_ls_number_reflns 3377
_refine_ls_number_restraints 0
_refine_ls_restrained_S_all 1.171
_refine_ls_R_factor_all 0.0686
_refine_ls_R_factor_gt 0.0512
_refine_ls_shift/su_max 0.000
_refine_ls_shift/su_mean 0.000
_refine_ls_structure_factor_coef Fsqd
_refine_ls_weighting_details 'calc w=1/[\s^2^(Fo^2^)+(0.0718P)^2^+0.0000P] where P=(Fo^2^+2Fc^2^)/3'
_refine_ls_weighting_scheme calc
_refine_ls_wR_factor_gt 0.1247
_refine_ls_wR_factor_ref 0.1393
_reflns_number_gt 2718
_reflns_number_total 3377
_reflns_threshold_expression >2sigma(I)
_cod_data_source_file ic702189f-file003_2.cif
_cod_data_source_block compound_2
_cod_depositor_comments
;
The following automatic conversions were performed:
'_symmetry_cell_setting' value 'Monoclinic' changed to 'monoclinic'
according to '/home/saulius/struct/CIF-dictionaries/cif_core.dic'
dictionary named 'cif_core.dic' version 2.4.1 from
2010-06-29.

'_exptl_absorpt_correction_type' value 'Multi-scan' changed
to 'multi-scan' according to
'/home/saulius/struct/CIF-dictionaries/cif_core.dic' dictionary named
'cif_core.dic' version 2.4.1 from 2010-06-29.

Automatic conversion script
Id: cif_fix_enum 1527 2010-12-29 10:47:43Z saulius 
;
_cod_database_code 4304653

loop_
_symmetry_equiv_pos_as_xyz
'x, y, z'
'-x, y, -z+1/2'
'x+1/2, y+1/2, z'
'-x+1/2, y+1/2, -z+1/2'
'-x, -y, -z'
'x, -y, z-1/2'
'-x+1/2, -y+1/2, -z'
'x+1/2, -y+1/2, z-1/2'

loop_
_atom_site_label
_atom_site_type_symbol
_atom_site_fract_x
_atom_site_fract_y
_atom_site_fract_z
_atom_site_U_iso_or_equiv
_atom_site_adp_type
_atom_site_occupancy
_atom_site_symmetry_multiplicity
_atom_site_calc_flag
_atom_site_refinement_flags
_atom_site_disorder_assembly
_atom_site_disorder_group
Cu1 Cu 0.05033(3) 0.41261(3) 0.66673(8) 0.0457(2) Uani 1 1 d . . .
Cu2 Cu 0.0000 0.55415(4) 0.7500 0.0448(3) Uani 1 2 d S . .
Cu3 Cu 0.31566(3) 0.68250(4) 0.22036(12) 0.0809(3) Uani 1 1 d . . .
Cu4 Cu 0.0000 -0.08951(5) 0.7500 0.0803(4) Uani 1 2 d S . .
N' N 0.2667(3) 0.7357(4) 0.0540(10) 0.113(3) Uani 0.50 1 d P . .
N1 N 0.02036(16) 0.33132(17) 0.7077(5) 0.0416(10) Uani 1 1 d . . .
N2 N 0.08526(16) 0.49170(16) 0.6382(5) 0.0381(9) Uani 1 1 d . . .
N3 N 0.06304(16) 0.55259(19) 0.6655(5) 0.0413(9) Uani 1 1 d . . .
N4 N 0.0000 0.0128(3) 0.7500 0.071(2) Uani 1 2 d S . .
N5 N 0.27004(18) 0.6598(2) 0.3924(6) 0.0534(11) Uani 1 1 d . . .
N6 N 0.1131(3) -0.1426(3) 0.7437(9) 0.0978(19) Uani 1 1 d . . .
C' C 0.2667(3) 0.7357(4) 0.0540(10) 0.113(3) Uani 0.50 1 d P . .
C1 C 0.0740(3) 0.2532(3) 0.5799(8) 0.0631(15) Uani 1 1 d . . .
H1A H 0.0858 0.2939 0.5385 0.095 Uiso 1 1 calc R . .
H1B H 0.0562 0.2252 0.4839 0.095 Uiso 1 1 calc R . .
H1C H 0.1064 0.2308 0.6527 0.095 Uiso 1 1 calc R . .
C2 C 0.0331(2) 0.2682(2) 0.6795(6) 0.0423(11) Uani 1 1 d . . .
C3 C 0.0000 0.2258(3) 0.7500 0.0404(16) Uani 1 2 d S . .
C4 C 0.0000 0.1518(3) 0.7500 0.0450(17) Uani 1 2 d S . .
C5 C 0.0454(3) 0.1164(3) 0.7369(10) 0.085(2) Uani 1 1 d . . .
H5A H 0.0779 0.1381 0.7281 0.102 Uiso 1 1 calc R . .
C6 C 0.0432(3) 0.0473(3) 0.7367(12) 0.094(3) Uani 1 1 d . . .
H6A H 0.0749 0.0242 0.7262 0.113 Uiso 1 1 calc R . .
C7 C 0.1656(2) 0.4448(2) 0.5531(6) 0.0457(12) Uani 1 1 d . . .
H7A H 0.1987 0.4373 0.6479 0.069 Uiso 1 1 calc R . .
H7B H 0.1770 0.4543 0.4512 0.069 Uiso 1 1 calc R . .
H7C H 0.1422 0.4058 0.5345 0.069 Uiso 1 1 calc R . .
C8 C 0.13300(19) 0.5024(2) 0.5933(6) 0.0377(11) Uani 1 1 d . . .
C9 C 0.14239(19) 0.5708(2) 0.5866(5) 0.0362(10) Uani 1 1 d . . .
C10 C 0.09690(19) 0.6003(2) 0.6342(5) 0.0367(10) Uani 1 1 d . . .
C11 C 0.0856(2) 0.6718(2) 0.6628(7) 0.0473(12) Uani 1 1 d . . .
H11A H 0.0766 0.6950 0.5549 0.071 Uiso 1 1 calc R . .
H11B H 0.1186 0.6912 0.7404 0.071 Uiso 1 1 calc R . .
H11C H 0.0542 0.6750 0.7116 0.071 Uiso 1 1 calc R . .
C12 C 0.1872(2) 0.6034(2) 0.5311(6) 0.0424(11) Uani 1 1 d . . .
C13 C 0.1785(2) 0.6622(2) 0.4399(6) 0.0436(11) Uani 1 1 d . . .
H13A H 0.1443 0.6847 0.4233 0.052 Uiso 1 1 calc R . .
C14 C 0.2197(2) 0.6881(2) 0.3731(7) 0.0508(13) Uani 1 1 d . . .
H14A H 0.2120 0.7275 0.3110 0.061 Uiso 1 1 calc R . .
C15 C 0.2801(2) 0.6048(3) 0.4893(8) 0.0603(15) Uani 1 1 d . . .
H15A H 0.3157 0.5854 0.5106 0.072 Uiso 1 1 calc R . .
C16 C 0.2412(2) 0.5753(3) 0.5592(7) 0.0570(14) Uani 1 1 d . . .
H16A H 0.2507 0.5369 0.6249 0.068 Uiso 1 1 calc R . .
C17 C 0.0691(3) -0.1212(3) 0.7395(10) 0.0713(18) Uani 1 1 d . . .

loop_
_atom_site_aniso_label
_atom_site_aniso_U_11
_atom_site_aniso_U_22
_atom_site_aniso_U_33
_atom_site_aniso_U_23
_atom_site_aniso_U_13
_atom_site_aniso_U_12
Cu1 0.0535(4) 0.0339(3) 0.0565(4) 0.0002(3) 0.0264(3) -0.0062(3)
Cu2 0.0429(5) 0.0450(5) 0.0548(5) 0.000 0.0275(4) 0.000
Cu3 0.0603(5) 0.0802(6) 0.1199(7) 0.0230(5) 0.0545(5) 0.0057(4)
Cu4 0.0631(7) 0.0389(6) 0.1457(11) 0.000 0.0402(7) 0.000
N' 0.078(5) 0.137(7) 0.149(7) 0.068(5) 0.074(5) 0.042(4)
N1 0.047(2) 0.027(2) 0.056(3) -0.0023(16) 0.0235(19) -0.0048(17)
N2 0.045(2) 0.0287(19) 0.046(2) 0.0014(16) 0.0220(18) -0.0021(17)
N3 0.042(2) 0.041(2) 0.048(2) -0.0024(17) 0.0242(19) -0.0079(18)
N4 0.052(4) 0.033(3) 0.137(7) 0.000 0.038(4) 0.000
N5 0.043(3) 0.051(3) 0.073(3) 0.011(2) 0.028(2) -0.004(2)
N6 0.100(5) 0.080(4) 0.127(5) 0.035(4) 0.056(4) 0.000(4)
C' 0.078(5) 0.137(7) 0.149(7) 0.068(5) 0.074(5) 0.042(4)
C1 0.081(4) 0.047(3) 0.078(4) -0.007(3) 0.049(3) -0.003(3)
C2 0.048(3) 0.035(3) 0.048(3) 0.001(2) 0.021(2) -0.005(2)
C3 0.047(4) 0.040(4) 0.035(4) 0.000 0.013(3) 0.000
C4 0.047(4) 0.031(3) 0.062(5) 0.000 0.023(3) 0.000
C5 0.066(4) 0.035(3) 0.174(7) 0.002(4) 0.066(4) -0.003(3)
C6 0.058(4) 0.045(3) 0.198(8) 0.009(4) 0.066(5) 0.006(3)
C7 0.054(3) 0.039(3) 0.049(3) 0.005(2) 0.023(2) 0.006(2)
C8 0.044(3) 0.037(2) 0.035(2) 0.0030(19) 0.015(2) 0.001(2)
C9 0.038(3) 0.040(2) 0.034(2) 0.0012(19) 0.017(2) -0.003(2)
C10 0.041(3) 0.034(2) 0.037(2) 0.0032(18) 0.013(2) -0.003(2)
C11 0.056(3) 0.037(3) 0.057(3) -0.003(2) 0.028(3) -0.001(2)
C12 0.039(3) 0.048(3) 0.043(3) -0.003(2) 0.016(2) -0.002(2)
C13 0.041(3) 0.041(3) 0.054(3) 0.006(2) 0.023(2) 0.004(2)
C14 0.047(3) 0.044(3) 0.067(3) 0.005(2) 0.026(3) -0.003(2)
C15 0.039(3) 0.064(3) 0.081(4) 0.015(3) 0.021(3) 0.006(3)
C16 0.051(3) 0.055(3) 0.069(4) 0.018(3) 0.025(3) 0.006(3)
C17 0.051(3) 0.051(3) 0.127(6) 0.025(3) 0.050(4) 0.014(3)

loop_
_atom_type_symbol
_atom_type_description
_atom_type_scat_dispersion_real
_atom_type_scat_dispersion_imag
_atom_type_scat_source
C C 0.0033 0.0016 'International Tables Vol C Tables 4.2.6.8 and 6.1.1.4'
H H 0.0000 0.0000 'International Tables Vol C Tables 4.2.6.8 and 6.1.1.4'
N N 0.0061 0.0033 'International Tables Vol C Tables 4.2.6.8 and 6.1.1.4'
Cu Cu 0.3201 1.2651 'International Tables Vol C Tables 4.2.6.8 and 6.1.1.4'

loop_
_geom_angle_atom_site_label_1
_geom_angle_atom_site_label_2
_geom_angle_atom_site_label_3
_geom_angle
_geom_angle_site_symmetry_1
_geom_angle_site_symmetry_3
_geom_angle_publ_flag
N2 Cu1 N1 175.64(17) . . ?
N3 Cu2 N3 178.1(2) 2_556 . ?
N' Cu3 N6 138.0(3) . 7_556 ?
N' Cu3 N5 104.5(2) . . ?
N6 Cu3 N5 117.3(2) 7_556 . ?
C17 Cu4 C17 139.4(4) 2_556 . ?
C17 Cu4 N4 110.31(18) 2_556 . ?
C17 Cu4 N4 110.31(18) . . ?
C' N' N' 0.0(8) 7_565 7_565 ?
C' N' Cu3 174.3(11) 7_565 . ?
N' N' Cu3 174.3(11) 7_565 . ?
C2 N1 N1 108.9(3) . 2_556 ?
C2 N1 Cu1 132.7(3) . . ?
N1 N1 Cu1 118.19(12) 2_556 . ?
C8 N2 N3 108.3(3) . . ?
C8 N2 Cu1 130.1(3) . . ?
N3 N2 Cu1 121.6(3) . . ?
C10 N3 N2 108.1(4) . . ?
C10 N3 Cu2 133.0(3) . . ?
N2 N3 Cu2 118.7(3) . . ?
C6 N4 C6 115.4(7) . 2_556 ?
C6 N4 Cu4 122.3(3) . . ?
C6 N4 Cu4 122.3(3) 2_556 . ?
C14 N5 C15 115.9(5) . . ?
C14 N5 Cu3 119.1(4) . . ?
C15 N5 Cu3 122.1(4) . . ?
C17 N6 Cu3 172.0(6) . 7_556 ?
N1 C2 C3 108.4(4) . . ?
N1 C2 C1 120.6(4) . . ?
C3 C2 C1 130.8(4) . . ?
C2 C3 C2 105.2(6) . 2_556 ?
C2 C3 C4 127.4(3) . . ?
C2 C3 C4 127.4(3) 2_556 . ?
C5 C4 C5 116.5(7) 2_556 . ?
C5 C4 C3 121.8(3) 2_556 . ?
C5 C4 C3 121.8(3) . . ?
C4 C5 C6 119.5(6) . . ?
N4 C6 C5 124.5(6) . . ?
N2 C8 C9 109.6(4) . . ?
N2 C8 C7 119.8(4) . . ?
C9 C8 C7 130.5(4) . . ?
C8 C9 C10 104.5(4) . . ?
C8 C9 C12 127.0(4) . . ?
C10 C9 C12 128.4(4) . . ?
N3 C10 C9 109.4(4) . . ?
N3 C10 C11 120.5(4) . . ?
C9 C10 C11 130.0(4) . . ?
C13 C12 C16 115.6(5) . . ?
C13 C12 C9 122.2(4) . . ?
C16 C12 C9 122.2(4) . . ?
C14 C13 C12 120.8(5) . . ?
N5 C14 C13 123.7(5) . . ?
N5 C15 C16 124.3(5) . . ?
C15 C16 C12 119.7(5) . . ?
N6 C17 Cu4 175.6(7) . . ?

loop_
_geom_bond_atom_site_label_1
_geom_bond_atom_site_label_2
_geom_bond_distance
_geom_bond_site_symmetry_2
_geom_bond_publ_flag
Cu1 N2 1.852(3) . ?
Cu1 N1 1.861(3) . ?
Cu2 N3 1.859(4) 2_556 ?
Cu2 N3 1.859(4) . ?
Cu3 N' 1.871(6) . ?
Cu3 N6 1.872(7) 7_556 ?
Cu3 N5 2.066(4) . ?
Cu4 C17 1.838(6) 2_556 ?
Cu4 C17 1.838(6) . ?
Cu4 N4 2.059(6) . ?
N' C' 1.168(12) 7_565 ?
N' N' 1.168(12) 7_565 ?
N1 C2 1.343(6) . ?
N1 N1 1.360(7) 2_556 ?
N2 C8 1.338(6) . ?
N2 N3 1.383(5) . ?
N3 C10 1.339(5) . ?
N4 C6 1.297(7) . ?
N4 C6 1.297(7) 2_556 ?
N5 C14 1.330(6) . ?
N5 C15 1.337(7) . ?
N6 C17 1.154(8) . ?
N6 Cu3 1.872(7) 7_556 ?
C1 C2 1.482(7) . ?
C2 C3 1.404(6) . ?
C3 C2 1.404(6) 2_556 ?
C3 C4 1.490(9) . ?
C4 C5 1.352(6) 2_556 ?
C4 C5 1.352(6) . ?
C5 C6 1.391(8) . ?
C7 C8 1.496(6) . ?
C8 C9 1.399(6) . ?
C9 C10 1.409(6) . ?
C9 C12 1.455(6) . ?
C10 C11 1.495(6) . ?
C12 C13 1.381(7) . ?
C12 C16 1.401(7) . ?
C13 C14 1.376(7) . ?
C15 C16 1.372(8) . ?
